data_4318750
loop_
_publ_author_name
'Evan Freiberg'
'William M. Davis'
'Terrence Nicholson'
'Alan Davison'
'Alun G. Jones'

_publ_section_title
;
 Reduction of the Pertechnetate Anion with Bidentate Phosphine Ligands
;
_journal_name_full 'Inorganic Chemistry'
_journal_page_first 5667
_journal_page_last 5674
_journal_paper_doi 10.1021/ic020032i
_journal_volume 41
_journal_year 2002
_chemical_formula_moiety TcCl2(dppm)2
_chemical_formula_sum 'C50 H44 Cl2 P4 Tc'
_chemical_formula_weight 937.63
_chemical_name_systematic
;
  ?
;
_space_group_IT_number 2
_symmetry_cell_setting triclinic
_symmetry_space_group_name_Hall '-P 1'
_symmetry_space_group_name_H-M 'P -1'
_atom_sites_solution_hydrogens geom
_atom_sites_solution_primary direct
_atom_sites_solution_secondary difmap
_audit_creation_method SHELXL
_cell_angle_alpha 92.771(2)
_cell_angle_beta 104.474(2)
_cell_angle_gamma 104.771(2)
_cell_formula_units_Z 1
_cell_length_a 11.0256(11)
_cell_length_b 11.2695(11)
_cell_length_c 11.7812(12)
_cell_measurement_temperature 185(2)
_cell_volume 1360.7(2)
_computing_cell_refinement 'Siemens XSCANS'
_computing_data_collection 'Siemens XSCANS'
_computing_data_reduction 'Siemens SHELXTL'
_computing_molecular_graphics 'Siemens SHELXTL'
_computing_publication_material 'Siemens SHELXTL'
_computing_structure_refinement 'SHELXL-93 (Sheldrick, 1993)'
_computing_structure_solution 'SHELXS-86 (Sheldrick, 1990)'
_diffrn_ambient_temperature 185(2)
_diffrn_measurement_device 'Siemens P4'
_diffrn_measurement_method '\w scans'
_diffrn_radiation_monochromator graphite
_diffrn_radiation_source 'fine-focus sealed tube'
_diffrn_radiation_type MoK\a
_diffrn_radiation_wavelength 0.71073
_diffrn_reflns_av_R_equivalents 0.0553
_diffrn_reflns_av_sigmaI/netI 0.0624
_diffrn_reflns_limit_h_max 10
_diffrn_reflns_limit_h_min -10
_diffrn_reflns_limit_k_max 10
_diffrn_reflns_limit_k_min -9
_diffrn_reflns_limit_l_max 10
_diffrn_reflns_limit_l_min -11
_diffrn_reflns_number 4126
_diffrn_reflns_theta_max 20.00
_diffrn_reflns_theta_min 1.80
_exptl_absorpt_coefficient_mu 0.508
_exptl_absorpt_correction_T_max 0.8887
_exptl_absorpt_correction_T_min 0.7920
_exptl_absorpt_correction_type empirical
_exptl_crystal_colour yellow
_exptl_crystal_density_diffrn 1.144
_exptl_crystal_description block
_exptl_crystal_F_000 481
_exptl_crystal_size_max .15
_exptl_crystal_size_mid .1
_exptl_crystal_size_min .1
_refine_diff_density_max 0.486
_refine_diff_density_min -0.469
_refine_diff_density_rms 0.110
_refine_ls_extinction_coef 0.0011(17)
_refine_ls_extinction_expression Fc^*^=kFc[1+0.001xFc^2^\l^3^/sin(2\q)]^-1/4^
_refine_ls_extinction_method SHELXL
_refine_ls_goodness_of_fit_all 1.182
_refine_ls_goodness_of_fit_obs 1.214
_refine_ls_matrix_type full
_refine_ls_number_parameters 260
_refine_ls_number_reflns 2533
_refine_ls_number_restraints 0
_refine_ls_restrained_S_all 1.231
_refine_ls_restrained_S_obs 1.214
_refine_ls_R_factor_all 0.0873
_refine_ls_R_factor_obs 0.0755
_refine_ls_shift/esd_max 0.008
_refine_ls_shift/esd_mean 0.002
_refine_ls_structure_factor_coef Fsqd
_refine_ls_weighting_details 'w=1/[\s^2^(Fo^2^)+(0.0634P)^2^+11.0815P] where P=(Fo^2^+2Fc^2^)/3'
_refine_ls_weighting_scheme calc
_refine_ls_wR_factor_all 0.1901
_refine_ls_wR_factor_obs 0.1767
_reflns_number_observed 2265
_reflns_number_total 2535
_reflns_observed_criterion >2sigma(I)
_cod_data_source_file ic020032i_1.cif
_cod_data_source_block 99113
_cod_depositor_comments
;
The following automatic conversions were performed:

'_symmetry_cell_setting' value 'Triclinic' changed to 'triclinic'
according to the built-in table from CIF Core dictionary named
'cif_core.dic' version 2.4.1 from 2010-06-29.

Automatic conversion script
Id: cif_fix_values 1646 2011-03-28 12:23:43Z adriana 

The following automatic conversions were performed:

'_refine_ls_weighting_scheme' value 'calc
w=1/[\s^2^(Fo^2^)+(0.0634P)^2^+11.0815P] where P=(Fo^2^+2Fc^2^)/3'
was changed to 'calc'. New tag '_refine_ls_weighting_details' was
created. The value of the new tag was set to
'w=1/[\s^2^(Fo^2^)+(0.0634P)^2^+11.0815P] where P=(Fo^2^+2Fc^2^)/3'.

Automatic conversion script
Id: cif_fix_values 3143 2015-03-26 13:38:13Z robertas 
;
_cod_database_code 4318750

loop_
_symmetry_equiv_pos_as_xyz
'x, y, z'
'-x, -y, -z'

loop_
_atom_site_aniso_label
_atom_site_aniso_U_11
_atom_site_aniso_U_22
_atom_site_aniso_U_33
_atom_site_aniso_U_23
_atom_site_aniso_U_13
_atom_site_aniso_U_12
Tc 0.0212(8) 0.0170(8) 0.0216(8) 0.0002(5) 0.0117(5) 0.0041(5)
Cl 0.040(2) 0.037(2) 0.051(2) -0.0042(14) 0.0206(14) 0.0105(14)
P1 0.038(2) 0.033(2) 0.034(2) -0.0006(14) 0.0176(14) 0.0063(14)
P2 0.033(2) 0.030(2) 0.041(2) -0.0022(14) 0.0186(14) 0.0023(14)
C1 0.047(7) 0.034(7) 0.043(7) -0.008(5) 0.027(6) 0.004(6)
C11 0.046(7) 0.057(9) 0.032(7) -0.001(6) 0.020(6) 0.021(7)
C12 0.055(8) 0.049(8) 0.055(8) -0.017(7) 0.023(7) -0.003(7)
C13 0.056(9) 0.071(11) 0.055(9) 0.007(8) 0.032(7) 0.022(8)
C14 0.068(9) 0.058(10) 0.048(8) -0.005(7) 0.026(7) 0.014(8)
C15 0.094(11) 0.039(8) 0.058(9) -0.006(7) 0.018(9) 0.013(8)
C16 0.095(11) 0.038(9) 0.044(8) -0.014(6) 0.038(7) -0.005(8)
C21 0.026(7) 0.031(7) 0.055(9) 0.005(6) 0.012(6) 0.002(5)
C22 0.031(7) 0.083(10) 0.062(10) 0.013(8) 0.017(7) 0.006(7)
C23 0.047(9) 0.133(14) 0.045(9) 0.005(8) 0.021(8) 0.006(9)
C24 0.071(11) 0.055(9) 0.052(10) -0.008(7) 0.026(8) 0.000(7)
C25 0.073(10) 0.034(8) 0.113(14) 0.004(8) 0.063(10) 0.027(7)
C26 0.050(8) 0.027(7) 0.058(8) 0.001(6) 0.024(7) 0.009(6)
C31 0.032(7) 0.029(7) 0.045(8) -0.006(5) 0.022(6) 0.001(5)
C32 0.065(9) 0.052(9) 0.052(8) -0.001(7) 0.030(7) 0.022(7)
C33 0.104(12) 0.037(8) 0.050(9) 0.013(7) 0.038(9) 0.030(8)
C34 0.070(9) 0.069(11) 0.041(8) 0.018(7) 0.033(8) 0.036(8)
C35 0.042(8) 0.078(11) 0.053(8) 0.002(8) 0.022(6) 0.019(8)
C36 0.036(7) 0.059(8) 0.042(8) 0.010(7) 0.019(6) 0.011(6)
C41 0.037(7) 0.027(6) 0.037(7) -0.003(5) 0.014(5) 0.003(6)
C42 0.035(7) 0.024(7) 0.062(8) -0.006(6) 0.026(6) -0.006(6)
C43 0.028(7) 0.037(8) 0.069(9) -0.006(6) 0.004(6) 0.005(6)
C44 0.056(9) 0.036(8) 0.078(10) -0.023(7) 0.021(7) 0.003(8)
C45 0.058(9) 0.035(9) 0.075(9) -0.002(7) 0.029(7) -0.008(7)
C46 0.038(8) 0.042(9) 0.070(9) -0.012(7) 0.017(6) 0.011(7)

loop_
_atom_site_label
_atom_site_type_symbol
_atom_site_fract_x
_atom_site_fract_y
_atom_site_fract_z
_atom_site_U_iso_or_equiv
_atom_site_thermal_displace_type
_atom_site_occupancy
_atom_site_calc_flag
_atom_site_refinement_flags
_atom_site_disorder_group
Tc Tc 0.0000 0.0000 0.0000 0.0191(5) Uani 1 d S .
Cl Cl 0.1366(3) -0.1291(2) -0.0344(2) 0.0418(8) Uani 1 d . .
P1 P 0.1385(3) 0.0445(3) 0.1987(2) 0.0346(8) Uani 1 d . .
P2 P 0.1994(3) 0.1626(3) 0.0136(2) 0.0344(8) Uani 1 d . .
C1 C 0.2856(10) 0.1271(10) 0.1554(9) 0.040(3) Uani 1 d . .
H1A H 0.3374(10) 0.2025(10) 0.2103(9) 0.048 Uiso 1 calc R .
H1B H 0.3418(10) 0.0732(10) 0.1469(9) 0.048 Uiso 1 calc R .
C11 C 0.1118(11) 0.1512(11) 0.3077(9) 0.042(3) Uani 1 d . .
C12 C 0.0200(12) 0.1023(12) 0.3659(11) 0.056(4) Uani 1 d . .
H12A H -0.0237(12) 0.0165(12) 0.3505(11) 0.067 Uiso 1 calc R .
C13 C -0.0096(12) 0.1754(13) 0.4458(11) 0.056(4) Uani 1 d . .
H13A H -0.0743(12) 0.1400(13) 0.4839(11) 0.068 Uiso 1 calc R .
C14 C 0.0531(13) 0.2984(13) 0.4709(11) 0.057(4) Uani 1 d . .
H14A H 0.0340(13) 0.3482(13) 0.5277(11) 0.069 Uiso 1 calc R .
C15 C 0.1433(14) 0.3492(12) 0.4138(11) 0.065(4) Uani 1 d . .
H15A H 0.1855(14) 0.4353(12) 0.4298(11) 0.078 Uiso 1 calc R .
C16 C 0.1754(13) 0.2752(11) 0.3303(10) 0.060(4) Uani 1 d . .
H16A H 0.2392(13) 0.3108(11) 0.2913(10) 0.072 Uiso 1 calc R .
C21 C 0.2943(10) 0.1518(9) -0.0911(10) 0.038(3) Uani 1 d . .
C22 C 0.2465(12) 0.1776(12) -0.2036(12) 0.059(4) Uani 1 d . .
H22A H 0.1667(12) 0.1993(12) -0.2232(12) 0.071 Uiso 1 calc R .
C23 C 0.3130(14) 0.1725(15) -0.2906(12) 0.077(5) Uani 1 d . .
H23A H 0.2779(14) 0.1882(15) -0.3688(12) 0.092 Uiso 1 calc R .
C24 C 0.4290(15) 0.1446(12) -0.2594(13) 0.061(4) Uani 1 d . .
H24A H 0.4757(15) 0.1426(12) -0.3169(13) 0.073 Uiso 1 calc R .
C25 C 0.4796(14) 0.1199(11) -0.1502(15) 0.064(4) Uani 1 d . .
H25A H 0.5602(14) 0.0995(11) -0.1318(15) 0.077 Uiso 1 calc R .
C26 C 0.4124(11) 0.1241(9) -0.0615(11) 0.044(3) Uani 1 d . .
H26A H 0.4484(11) 0.1081(9) 0.0164(11) 0.052 Uiso 1 calc R .
C31 C 0.1904(10) -0.0682(10) 0.2915(10) 0.035(3) Uani 1 d . .
C32 C 0.1326(12) -0.1936(12) 0.2619(11) 0.053(3) Uani 1 d . .
H32A H 0.0646(12) -0.2225(12) 0.1910(11) 0.064 Uiso 1 calc R .
C33 C 0.1730(15) -0.2794(12) 0.3355(12) 0.058(4) Uani 1 d . .
H33A H 0.1308(15) -0.3653(12) 0.3149(12) 0.070 Uiso 1 calc R .
C34 C 0.2729(13) -0.2390(13) 0.4367(11) 0.053(3) Uani 1 d . .
H34A H 0.3007(13) -0.2967(13) 0.4859(11) 0.064 Uiso 1 calc R .
C35 C 0.3331(12) -0.1139(14) 0.4671(11) 0.056(4) Uani 1 d . .
H35A H 0.4033(12) -0.0856(14) 0.5365(11) 0.067 Uiso 1 calc R .
C36 C 0.2899(11) -0.0280(12) 0.3948(10) 0.044(3) Uani 1 d . .
H36A H 0.3295(11) 0.0581(12) 0.4173(10) 0.053 Uiso 1 calc R .
C41 C 0.2292(10) 0.3314(9) 0.0433(9) 0.034(3) Uani 1 d . .
C42 C 0.1291(11) 0.3807(10) 0.0544(10) 0.041(3) Uani 1 d . .
H42A H 0.0429(11) 0.3287(10) 0.0400(10) 0.049 Uiso 1 calc R .
C43 C 0.1565(11) 0.5090(10) 0.0872(11) 0.048(3) Uani 1 d . .
H43A H 0.0891(11) 0.5432(10) 0.0974(11) 0.057 Uiso 1 calc R .
C44 C 0.2784(13) 0.5827(11) 0.1040(11) 0.059(4) Uani 1 d . .
H44A H 0.2955(13) 0.6694(11) 0.1229(11) 0.071 Uiso 1 calc R .
C45 C 0.3804(13) 0.5334(11) 0.0940(11) 0.058(4) Uani 1 d . .
H45A H 0.4667(13) 0.5853(11) 0.1078(11) 0.070 Uiso 1 calc R .
C46 C 0.3525(11) 0.4090(11) 0.0640(11) 0.050(3) Uani 1 d . .
H46A H 0.4211(11) 0.3748(11) 0.0572(11) 0.060 Uiso 1 calc R .

loop_
_atom_type_symbol
_atom_type_description
_atom_type_scat_dispersion_real
_atom_type_scat_dispersion_imag
_atom_type_scat_source
C C 0.0033 0.0016 'International Tables Vol C Tables 4.2.6.8 and 6.1.1.4'
H H 0.0000 0.0000 'International Tables Vol C Tables 4.2.6.8 and 6.1.1.4'
P P 0.1023 0.0942 'International Tables Vol C Tables 4.2.6.8 and 6.1.1.4'
Cl Cl 0.1484 0.1585 'International Tables Vol C Tables 4.2.6.8 and 6.1.1.4'
Tc Tc -1.4390 0.7593 'International Tables Vol C Tables 4.2.6.8 and 6.1.1.4'

loop_
_geom_angle_atom_site_label_1
_geom_angle_atom_site_label_2
_geom_angle_atom_site_label_3
_geom_angle
_geom_angle_site_symmetry_1
_geom_angle_site_symmetry_3
_geom_angle_publ_flag
P1 Tc P1 180.0 2 . ?
P1 Tc Cl 85.64(9) 2 2 ?
P1 Tc Cl 94.36(9) . 2 ?
P1 Tc Cl 94.36(9) 2 . ?
P1 Tc Cl 85.64(9) . . ?
Cl Tc Cl 180.0 2 . ?
P1 Tc P2 110.95(9) 2 . ?
P1 Tc P2 69.05(9) . . ?
Cl Tc P2 98.75(9) 2 . ?
Cl Tc P2 81.25(9) . . ?
P1 Tc P2 69.05(9) 2 2 ?
P1 Tc P2 110.95(9) . 2 ?
Cl Tc P2 81.25(9) 2 2 ?
Cl Tc P2 98.75(9) . 2 ?
P2 Tc P2 180.0 . 2 ?
C31 P1 C11 101.1(5) . . ?
C31 P1 C1 104.9(5) . . ?
C11 P1 C1 107.4(5) . . ?
C31 P1 Tc 126.1(4) . . ?
C11 P1 Tc 120.4(4) . . ?
C1 P1 Tc 94.3(3) . . ?
C1 P2 C21 108.2(5) . . ?
C1 P2 C41 101.3(5) . . ?
C21 P2 C41 101.9(5) . . ?
C1 P2 Tc 93.9(3) . . ?
C21 P2 Tc 119.7(3) . . ?
C41 P2 Tc 128.3(4) . . ?
P2 C1 P1 96.5(5) . . ?
C16 C11 C12 119.4(10) . . ?
C16 C11 P1 123.5(9) . . ?
C12 C11 P1 117.1(9) . . ?
C13 C12 C11 121.2(12) . . ?
C14 C13 C12 120.5(12) . . ?
C15 C14 C13 119.4(12) . . ?
C14 C15 C16 121.0(12) . . ?
C11 C16 C15 118.4(11) . . ?
C22 C21 C26 119.2(11) . . ?
C22 C21 P2 117.3(9) . . ?
C26 C21 P2 123.5(9) . . ?
C21 C22 C23 121.6(12) . . ?
C24 C23 C22 118.1(13) . . ?
C25 C24 C23 122.1(13) . . ?
C24 C25 C26 120.2(13) . . ?
C21 C26 C25 118.8(12) . . ?
C32 C31 C36 118.6(11) . . ?
C32 C31 P1 121.7(9) . . ?
C36 C31 P1 119.6(8) . . ?
C31 C32 C33 121.0(12) . . ?
C34 C33 C32 120.0(12) . . ?
C33 C34 C35 119.8(12) . . ?
C34 C35 C36 119.9(12) . . ?
C31 C36 C35 120.6(12) . . ?
C46 C41 C42 118.9(10) . . ?
C46 C41 P2 120.5(8) . . ?
C42 C41 P2 120.4(8) . . ?
C41 C42 C43 119.4(10) . . ?
C44 C43 C42 119.9(11) . . ?
C43 C44 C45 121.0(11) . . ?
C46 C45 C44 118.3(11) . . ?
C45 C46 C41 122.5(11) . . ?

loop_
_geom_bond_atom_site_label_1
_geom_bond_atom_site_label_2
_geom_bond_distance
_geom_bond_site_symmetry_2
_geom_bond_publ_flag
Tc P1 2.402(3) 2 ?
Tc P1 2.402(3) . ?
Tc Cl 2.432(3) 2 ?
Tc Cl 2.432(3) . ?
Tc P2 2.441(3) . ?
Tc P2 2.441(3) 2 ?
P1 C31 1.825(12) . ?
P1 C11 1.844(11) . ?
P1 C1 1.857(10) . ?
P2 C1 1.821(11) . ?
P2 C21 1.823(11) . ?
P2 C41 1.846(11) . ?
C11 C16 1.37(2) . ?
C11 C12 1.38(2) . ?
C12 C13 1.37(2) . ?
C13 C14 1.36(2) . ?
C14 C15 1.36(2) . ?
C15 C16 1.43(2) . ?
C21 C22 1.37(2) . ?
C21 C26 1.381(15) . ?
C22 C23 1.41(2) . ?
C23 C24 1.36(2) . ?
C24 C25 1.34(2) . ?
C25 C26 1.43(2) . ?
C31 C32 1.38(2) . ?
C31 C36 1.383(15) . ?
C32 C33 1.41(2) . ?
C33 C34 1.37(2) . ?
C34 C35 1.38(2) . ?
C35 C36 1.42(2) . ?
C41 C46 1.371(15) . ?
C41 C42 1.386(14) . ?
C42 C43 1.413(15) . ?
C43 C44 1.35(2) . ?
C44 C45 1.40(2) . ?
C45 C46 1.37(2) . ?
